data_7127928
loop_
_publ_author_name
'Denker, Lars'
'Trzaskowski, Bartosz'
'Frank, Ren\'e'

_publ_section_title
;
 &quot;Give me five&quot; - an amino imidazoline-2-imine ligand stabilises
 the first neutral five-membered cyclic triel(I) carbenoides.
;
_journal_issue 22
_journal_name_full 'Chemical communications (Cambridge, England)'
_journal_page_first 2816
_journal_page_last 2819
_journal_paper_doi 10.1039/d1cc00010a
_journal_volume 57
_journal_year 2021
_chemical_formula_sum 'C29 H41 In N4'
_chemical_formula_weight 560.48
_space_group_crystal_system monoclinic
_space_group_IT_number 14
_space_group_name_Hall '-P 2ybc'
_space_group_name_H-M_alt 'P 1 21/c 1'
_atom_sites_solution_hydrogens geom
_atom_sites_solution_primary direct
_audit_creation_method SHELXL-2018/3
_audit_update_record
;
2021-02-01 deposited with the CCDC.	2021-02-09 downloaded from the CCDC.
;
_cell_angle_alpha 90
_cell_angle_beta 142.490(2)
_cell_angle_gamma 90
_cell_formula_units_Z 4
_cell_length_a 17.06791(19)
_cell_length_b 9.46993(3)
_cell_length_c 28.6790(3)
_cell_measurement_reflns_used 164073
_cell_measurement_temperature 100(1)
_cell_measurement_theta_max 77.4190
_cell_measurement_theta_min 2.5030
_cell_volume 2822.52(14)
_computing_cell_refinement 'CrysAlisPro 1.171.40.59a (Rigaku OD, 2019)'
_computing_data_collection 'CrysAlisPro 1.171.40.59a (Rigaku OD, 2019)'
_computing_data_reduction 'CrysAlisPro 1.171.40.59a (Rigaku OD, 2019)'
_computing_molecular_graphics 'Mercury 3.10, distributed by CCDC'
_computing_publication_material 'OLEX2 v1.2 (O. V. Dolomanov et al., J. Appl. Cryst., 2009, 42, 339-341)'
_computing_structure_refinement 'SHELXL-2017/1 (G. M. Sheldrick, Acta Cryst., 2008, A64, 112-122)'
_computing_structure_solution 'SHELXT-2014/5 (G. M. Sheldrick, Acta Cryst., 2015, A71, 3-8)'
_diffrn_ambient_temperature 100(1)
_diffrn_detector_area_resol_mean 10.0000
_diffrn_measured_fraction_theta_full 1.000
_diffrn_measured_fraction_theta_max 0.994
_diffrn_measurement_device_type 'XtaLAB Synergy, Single source at home/near, HyPix'
_diffrn_measurement_method '\w scans'
_diffrn_radiation_type CuK\a
_diffrn_radiation_wavelength 1.54184
_diffrn_reflns_av_R_equivalents 0.0360
_diffrn_reflns_av_unetI/netI 0.0077
_diffrn_reflns_Laue_measured_fraction_full 1.000
_diffrn_reflns_Laue_measured_fraction_max 0.994
_diffrn_reflns_limit_h_max 21
_diffrn_reflns_limit_h_min -21
_diffrn_reflns_limit_k_max 11
_diffrn_reflns_limit_k_min -11
_diffrn_reflns_limit_l_max 36
_diffrn_reflns_limit_l_min -36
_diffrn_reflns_number 218768
_diffrn_reflns_point_group_measured_fraction_full 1.000
_diffrn_reflns_point_group_measured_fraction_max 0.994
_diffrn_reflns_theta_full 67.684
_diffrn_reflns_theta_max 77.581
_diffrn_reflns_theta_min 3.091
_diffrn_source 'micro-focus sealed X-ray tube'
_exptl_absorpt_coefficient_mu 6.849
_exptl_absorpt_correction_T_max 1.000
_exptl_absorpt_correction_T_min 0.480
_exptl_absorpt_correction_type gaussian
_exptl_absorpt_process_details
;
CrysAlisPro 1.171.40.59a (Rigaku Oxford Diffraction, 2019)
Numerical absorption correction based on gaussian integration over
			a multifaceted crystal model
Empirical absorption correction using spherical harmonics,
 implemented in SCALE3 ABSPACK scaling algorithm.
;
_exptl_crystal_colour yellow
_exptl_crystal_density_diffrn 1.319
_exptl_crystal_description prism
_exptl_crystal_F_000 1168
_exptl_crystal_size_max 0.138
_exptl_crystal_size_mid 0.116
_exptl_crystal_size_min 0.059
_refine_diff_density_max 0.916
_refine_diff_density_min -0.880
_refine_diff_density_rms 0.059
_refine_ls_extinction_method none
_refine_ls_goodness_of_fit_ref 1.056
_refine_ls_hydrogen_treatment constr
_refine_ls_matrix_type full
_refine_ls_number_parameters 317
_refine_ls_number_reflns 5963
_refine_ls_number_restraints 0
_refine_ls_restrained_S_all 1.056
_refine_ls_R_factor_all 0.0267
_refine_ls_R_factor_gt 0.0266
_refine_ls_shift/su_max 0.003
_refine_ls_shift/su_mean 0.000
_refine_ls_structure_factor_coef Fsqd
_refine_ls_weighting_details 'w=1/[\s^2^(Fo^2^)+(0.0349P)^2^+3.1744P] where P=(Fo^2^+2Fc^2^)/3'
_refine_ls_weighting_scheme calc
_refine_ls_wR_factor_gt 0.0708
_refine_ls_wR_factor_ref 0.0709
_reflns_Friedel_coverage 0.000
_reflns_number_gt 5919
_reflns_number_total 5963
_reflns_threshold_expression 'I > 2\s(I)'
_cod_data_source_file d1cc00010a2.cif
_cod_data_source_block rf80rf
_cod_depositor_comments 'Adding full bibliography for 7127923--7127929.cif.'
_cod_original_cell_volume 2822.49(10)
_cod_original_sg_symbol_H-M 'P 21/c'
_cod_database_code 7127928
_shelx_shelxl_version_number 2018/3
_shelx_space_group_comment
;
The symmetry employed for this shelxl refinement is uniquely defined
by the following loop, which should always be used as a source of
symmetry information in preference to the above space-group names.
They are only intended as comments.
;

loop_
_space_group_symop_operation_xyz
'x, y, z'
'-x, y+1/2, -z+1/2'
'-x, -y, -z'
'x, -y-1/2, z-1/2'

loop_
_atom_site_label
_atom_site_type_symbol
_atom_site_fract_x
_atom_site_fract_y
_atom_site_fract_z
_atom_site_U_iso_or_equiv
_atom_site_adp_type
_atom_site_occupancy
_atom_site_site_symmetry_order
_atom_site_calc_flag
_atom_site_refinement_flags_posn
_atom_site_refinement_flags_adp
_atom_site_refinement_flags_occupancy
_atom_site_disorder_assembly
_atom_site_disorder_group
In1 In 0.81090(2) 0.58023(2) 0.83883(2) 0.02823(6) Uani 1 1 d . . . . .
N2 N 0.44012(16) 0.57754(16) 0.68639(9) 0.0212(3) Uani 1 1 d . . . . .
N1 N 0.61376(15) 0.49083(18) 0.72195(9) 0.0222(3) Uani 1 1 d . . . . .
N3 N 0.43794(16) 0.64131(18) 0.61201(9) 0.0233(3) Uani 1 1 d . . . . .
N4 N 0.85042(16) 0.42655(17) 0.80333(10) 0.0234(3) Uani 1 1 d . . . . .
C17 C 0.75030(18) 0.3538(2) 0.73583(11) 0.0207(4) Uani 1 1 d . . . . .
C23 C 0.99645(19) 0.5284(2) 0.81461(11) 0.0257(4) Uani 1 1 d . . . . .
C12 C 0.62362(18) 0.3878(2) 0.69123(11) 0.0207(4) Uani 1 1 d . . . . .
C18 C 0.97137(18) 0.4260(2) 0.83739(11) 0.0224(4) Uani 1 1 d . . . . .
C13 C 0.51942(18) 0.3169(2) 0.62272(12) 0.0257(4) Uani 1 1 d . . . . .
H13 H 0.436677 0.339031 0.593624 0.031 Uiso 1 1 calc R U . . .
C20 C 1.18762(19) 0.3376(2) 0.93107(12) 0.0275(4) Uani 1 1 d . . . . .
H20 H 1.251919 0.274280 0.969882 0.033 Uiso 1 1 calc R U . . .
C1 C 0.50266(18) 0.56232(19) 0.67466(11) 0.0208(4) Uani 1 1 d . . . . .
C4 C 0.47912(19) 0.4990(2) 0.74697(11) 0.0247(4) Uani 1 1 d . . . . .
H4 H 0.542285 0.428392 0.766781 0.030 Uiso 1 1 calc R U . . .
C2 C 0.33538(18) 0.6695(2) 0.63102(11) 0.0251(4) Uani 1 1 d . . . . .
C16 C 0.76458(19) 0.2494(2) 0.70822(12) 0.0272(4) Uani 1 1 d . . . . .
H16 H 0.846609 0.226266 0.736470 0.033 Uiso 1 1 calc R U . . .
C3 C 0.33323(19) 0.7080(2) 0.58471(12) 0.0263(4) Uani 1 1 d . . . . .
C19 C 1.06720(18) 0.3290(2) 0.89564(11) 0.0238(4) Uani 1 1 d . . . . .
C22 C 1.1179(2) 0.5333(2) 0.85145(12) 0.0281(4) Uani 1 1 d . . . . .
H22 H 1.135208 0.600751 0.836923 0.034 Uiso 1 1 calc R U . . .
C15 C 0.6591(2) 0.1802(2) 0.63982(14) 0.0323(5) Uani 1 1 d . . . . .
H15 H 0.670978 0.111087 0.622788 0.039 Uiso 1 1 calc R U . . .
C27 C 0.8927(2) 0.6308(2) 0.74983(12) 0.0310(4) Uani 1 1 d . . . . .
H27 H 0.821203 0.622476 0.738192 0.037 Uiso 1 1 calc R U . . .
C14 C 0.5362(2) 0.2135(2) 0.59668(13) 0.0321(5) Uani 1 1 d . . . . .
H14 H 0.465366 0.167172 0.550654 0.038 Uiso 1 1 calc R U . . .
C9 C 0.4885(2) 0.6654(2) 0.58807(12) 0.0282(4) Uani 1 1 d . . . . .
H9 H 0.561869 0.601619 0.618731 0.034 Uiso 1 1 calc R U . . .
C6 C 0.3676(2) 0.4182(2) 0.71609(15) 0.0350(5) Uani 1 1 d . . . . .
H6A H 0.316695 0.481453 0.710646 0.052 Uiso 1 1 calc R U . . .
H6B H 0.400578 0.343888 0.751041 0.052 Uiso 1 1 calc R U . . .
H6C H 0.315063 0.378387 0.667104 0.052 Uiso 1 1 calc R U . . .
C24 C 1.04031(19) 0.2184(2) 0.92002(12) 0.0279(4) Uani 1 1 d . . . . .
H24 H 0.946772 0.212445 0.879725 0.033 Uiso 1 1 calc R U . . .
C21 C 1.2130(2) 0.4391(2) 0.90933(12) 0.0291(4) Uani 1 1 d . . . . .
H21 H 1.293822 0.443708 0.933663 0.035 Uiso 1 1 calc R U . . .
C11 C 0.3906(3) 0.6265(3) 0.50448(14) 0.0420(6) Uani 1 1 d . . . . .
H11A H 0.357795 0.533508 0.494967 0.063 Uiso 1 1 calc R U . . .
H11B H 0.431348 0.628314 0.493669 0.063 Uiso 1 1 calc R U . . .
H11C H 0.321059 0.693200 0.472125 0.063 Uiso 1 1 calc R U . . .
C7 C 0.2438(2) 0.7092(3) 0.62572(14) 0.0340(5) Uani 1 1 d . . . . .
H7A H 0.187834 0.630988 0.605788 0.051 Uiso 1 1 calc R U . . .
H7B H 0.193524 0.788939 0.592241 0.051 Uiso 1 1 calc R U . . .
H7C H 0.291238 0.733154 0.675720 0.051 Uiso 1 1 calc R U . . .
C5 C 0.5465(2) 0.5936(3) 0.81363(14) 0.0363(5) Uani 1 1 d . . . . .
H5A H 0.619510 0.637319 0.833531 0.054 Uiso 1 1 calc R U . . .
H5B H 0.574716 0.538304 0.853073 0.054 Uiso 1 1 calc R U . . .
H5C H 0.487974 0.665265 0.796552 0.054 Uiso 1 1 calc R U . . .
C8 C 0.2364(2) 0.7980(3) 0.51456(13) 0.0370(5) Uani 1 1 d . . . . .
H8A H 0.279898 0.869812 0.517507 0.055 Uiso 1 1 calc R U . . .
H8B H 0.180919 0.841545 0.510959 0.055 Uiso 1 1 calc R U . . .
H8C H 0.186078 0.740521 0.470131 0.055 Uiso 1 1 calc R U . . .
C29 C 0.8408(3) 0.5906(3) 0.67761(15) 0.0496(7) Uani 1 1 d . . . . .
H29A H 0.907480 0.601539 0.686177 0.074 Uiso 1 1 calc R U . . .
H29B H 0.769655 0.650777 0.636253 0.074 Uiso 1 1 calc R U . . .
H29C H 0.812625 0.494074 0.664792 0.074 Uiso 1 1 calc R U . . .
C28 C 0.9368(3) 0.7827(3) 0.77166(16) 0.0552(8) Uani 1 1 d . . . . .
H28A H 0.968178 0.805294 0.817062 0.083 Uiso 1 1 calc R U . . .
H28B H 0.865836 0.843411 0.730612 0.083 Uiso 1 1 calc R U . . .
H28C H 1.004405 0.795870 0.781192 0.083 Uiso 1 1 calc R U . . .
C10 C 0.5399(3) 0.8148(3) 0.60699(16) 0.0396(5) Uani 1 1 d . . . . .
H10A H 0.470158 0.880812 0.576569 0.059 Uiso 1 1 calc R U . . .
H10B H 0.580180 0.824498 0.596064 0.059 Uiso 1 1 calc R U . . .
H10C H 0.601821 0.833292 0.660300 0.059 Uiso 1 1 calc R U . . .
C25 C 1.0965(3) 0.2636(4) 0.99268(16) 0.0555(8) Uani 1 1 d . . . . .
H25A H 1.188480 0.269030 1.033525 0.083 Uiso 1 1 calc R U . . .
H25B H 1.073928 0.195971 1.005579 0.083 Uiso 1 1 calc R U . . .
H25C H 1.062908 0.354545 0.985200 0.083 Uiso 1 1 calc R U . . .
C26 C 1.0883(4) 0.0722(3) 0.9297(3) 0.0633(9) Uani 1 1 d . . . . .
H26A H 1.051883 0.044625 0.883164 0.095 Uiso 1 1 calc R U . . .
H26B H 1.063044 0.005989 0.941432 0.095 Uiso 1 1 calc R U . . .
H26C H 1.180454 0.073618 0.970800 0.095 Uiso 1 1 calc R U . . .

loop_
_atom_site_aniso_label
_atom_site_aniso_U_11
_atom_site_aniso_U_22
_atom_site_aniso_U_33
_atom_site_aniso_U_23
_atom_site_aniso_U_13
_atom_site_aniso_U_12
In1 0.02319(8) 0.03317(9) 0.02461(8) -0.00599(5) 0.01809(7) 0.00079(5)
N2 0.0197(7) 0.0221(8) 0.0233(8) 0.0001(6) 0.0174(7) 0.0017(6)
N1 0.0199(7) 0.0253(8) 0.0212(7) -0.0004(6) 0.0162(7) 0.0024(6)
N3 0.0246(8) 0.0231(8) 0.0240(8) 0.0018(6) 0.0197(7) 0.0020(6)
N4 0.0195(8) 0.0276(8) 0.0228(8) -0.0042(6) 0.0167(7) -0.0001(6)
C17 0.0211(8) 0.0210(9) 0.0220(8) -0.0014(7) 0.0176(8) -0.0012(7)
C23 0.0245(9) 0.0277(10) 0.0227(9) -0.0022(8) 0.0182(8) -0.0006(8)
C12 0.0222(9) 0.0194(8) 0.0241(9) 0.0000(7) 0.0191(8) -0.0001(7)
C18 0.0197(9) 0.0254(10) 0.0216(9) -0.0049(7) 0.0162(8) -0.0018(7)
C13 0.0198(9) 0.0261(10) 0.0281(10) -0.0038(8) 0.0183(8) -0.0015(7)
C20 0.0210(9) 0.0306(10) 0.0250(9) 0.0009(8) 0.0168(8) 0.0004(8)
C1 0.0209(9) 0.0199(9) 0.0207(9) -0.0017(7) 0.0163(8) -0.0003(7)
C4 0.0267(9) 0.0259(10) 0.0273(9) 0.0017(8) 0.0228(9) 0.0020(8)
C2 0.0220(9) 0.0214(9) 0.0272(9) -0.0002(7) 0.0184(8) 0.0027(7)
C16 0.0228(9) 0.0277(10) 0.0327(10) -0.0064(8) 0.0223(9) -0.0020(8)
C3 0.0233(9) 0.0224(9) 0.0267(9) 0.0022(8) 0.0183(9) 0.0037(7)
C19 0.0227(9) 0.0247(9) 0.0240(9) -0.0030(7) 0.0185(8) -0.0019(7)
C22 0.0280(10) 0.0313(10) 0.0270(10) -0.0017(8) 0.0224(9) -0.0041(8)
C15 0.0287(10) 0.0303(11) 0.0406(11) -0.0134(9) 0.0282(10) -0.0055(9)
C27 0.0298(10) 0.0342(11) 0.0278(10) 0.0048(9) 0.0226(9) 0.0032(9)
C14 0.0245(10) 0.0319(11) 0.0336(11) -0.0132(9) 0.0216(9) -0.0077(8)
C9 0.0337(10) 0.0278(10) 0.0307(10) 0.0016(8) 0.0273(10) -0.0001(8)
C6 0.0364(12) 0.0332(12) 0.0425(13) 0.0023(9) 0.0330(11) -0.0027(9)
C24 0.0238(9) 0.0301(10) 0.0294(10) 0.0019(8) 0.0211(9) 0.0003(8)
C21 0.0209(9) 0.0373(11) 0.0268(10) -0.0037(8) 0.0184(9) -0.0042(8)
C11 0.0495(14) 0.0503(14) 0.0342(12) -0.0020(11) 0.0351(12) -0.0050(12)
C7 0.0284(10) 0.0347(11) 0.0412(12) 0.0038(9) 0.0282(10) 0.0068(9)
C5 0.0407(13) 0.0395(13) 0.0307(11) -0.0049(9) 0.0288(11) -0.0041(10)
C8 0.0323(11) 0.0345(12) 0.0319(11) 0.0100(9) 0.0226(10) 0.0094(9)
C29 0.0550(16) 0.0445(15) 0.0276(12) 0.0052(10) 0.0277(13) 0.0061(12)
C28 0.0564(17) 0.0306(13) 0.0366(13) 0.0020(10) 0.0270(13) 0.0036(12)
C10 0.0506(14) 0.0326(12) 0.0516(14) 0.0000(10) 0.0443(13) -0.0047(10)
C25 0.0584(17) 0.072(2) 0.0383(13) -0.0089(13) 0.0389(14) -0.0235(15)
C26 0.094(3) 0.0317(14) 0.118(3) 0.0103(15) 0.096(3) 0.0055(14)

loop_
_atom_type_symbol
_atom_type_description
_atom_type_scat_dispersion_real
_atom_type_scat_dispersion_imag
_atom_type_scat_source
C C 0.0181 0.0091 'International Tables Vol C Tables 4.2.6.8 and 6.1.1.4'
H H 0.0000 0.0000 'International Tables Vol C Tables 4.2.6.8 and 6.1.1.4'
N N 0.0311 0.0180 'International Tables Vol C Tables 4.2.6.8 and 6.1.1.4'
In In 0.0822 5.0449 'International Tables Vol C Tables 4.2.6.8 and 6.1.1.4'

loop_
_exptl_crystal_face_index_h
_exptl_crystal_face_index_k
_exptl_crystal_face_index_l
_exptl_crystal_face_perp_dist
-10 -1 17 0.0419
9 -1 -18 0.0278
3 -2 7 0.0618
-3 5 -3 0.0463
7 -4 -3 0.0691
-3 -5 10 0.0822
-10 -1 18 0.0355
8 1 -18 0.0281
8 -4 -12 0.0675
-8 0 19 0.0307
-5 0 17 0.0369
-6 5 8 0.0429
0 -2 -11 0.0510
2 -5 -7 0.0616
-5 -5 0 0.0604
-7 -4 4 0.0622
8 2 -3 0.0601
5 5 -4 0.0408
-10 -3 11 0.0549

loop_
_geom_angle_atom_site_label_1
_geom_angle_atom_site_label_2
_geom_angle_atom_site_label_3
_geom_angle
_geom_angle_site_symmetry_1
_geom_angle_site_symmetry_3
_geom_angle_publ_flag
N4 In1 N1 73.23(6) . . ?
C1 N2 C2 109.37(16) . . ?
C1 N2 C4 121.93(16) . . ?
C2 N2 C4 128.62(16) . . ?
C1 N1 C12 119.26(16) . . ?
C1 N1 In1 122.78(13) . . ?
C12 N1 In1 113.57(12) . . ?
C1 N3 C3 108.81(16) . . ?
C1 N3 C9 122.22(16) . . ?
C3 N3 C9 128.29(17) . . ?
C17 N4 C18 118.12(15) . . ?
C17 N4 In1 119.66(12) . . ?
C18 N4 In1 120.23(12) . . ?
N4 C17 C16 124.64(17) . . ?
N4 C17 C12 117.18(16) . . ?
C16 C17 C12 118.17(17) . . ?
C22 C23 C18 119.10(19) . . ?
C22 C23 C27 119.77(19) . . ?
C18 C23 C27 121.12(18) . . ?
C13 C12 N1 124.35(17) . . ?
C13 C12 C17 119.28(17) . . ?
N1 C12 C17 116.34(16) . . ?
C19 C18 C23 120.33(18) . . ?
C19 C18 N4 120.39(18) . . ?
C23 C18 N4 119.21(18) . . ?
C12 C13 C14 121.42(18) . . ?
C12 C13 H13 119.3 . . ?
C14 C13 H13 119.3 . . ?
C21 C20 C19 121.12(19) . . ?
C21 C20 H20 119.4 . . ?
C19 C20 H20 119.4 . . ?
N1 C1 N2 124.04(17) . . ?
N1 C1 N3 128.63(18) . . ?
N2 C1 N3 107.10(16) . . ?
N2 C4 C5 111.68(17) . . ?
N2 C4 C6 112.33(17) . . ?
C5 C4 C6 112.25(18) . . ?
N2 C4 H4 106.7 . . ?
C5 C4 H4 106.7 . . ?
C6 C4 H4 106.7 . . ?
C3 C2 N2 107.28(17) . . ?
C3 C2 C7 128.49(19) . . ?
N2 C2 C7 124.20(19) . . ?
C15 C16 C17 121.37(18) . . ?
C15 C16 H16 119.3 . . ?
C17 C16 H16 119.3 . . ?
C2 C3 N3 107.43(17) . . ?
C2 C3 C8 128.11(19) . . ?
N3 C3 C8 124.40(19) . . ?
C20 C19 C18 118.68(18) . . ?
C20 C19 C24 120.88(18) . . ?
C18 C19 C24 120.43(17) . . ?
C21 C22 C23 120.9(2) . . ?
C21 C22 H22 119.6 . . ?
C23 C22 H22 119.6 . . ?
C14 C15 C16 120.29(19) . . ?
C14 C15 H15 119.9 . . ?
C16 C15 H15 119.9 . . ?
C28 C27 C23 112.74(19) . . ?
C28 C27 C29 111.3(2) . . ?
C23 C27 C29 111.15(19) . . ?
C28 C27 H27 107.1 . . ?
C23 C27 H27 107.1 . . ?
C29 C27 H27 107.1 . . ?
C15 C14 C13 119.47(19) . . ?
C15 C14 H14 120.3 . . ?
C13 C14 H14 120.3 . . ?
N3 C9 C10 111.15(18) . . ?
N3 C9 C11 112.12(18) . . ?
C10 C9 C11 112.9(2) . . ?
N3 C9 H9 106.7 . . ?
C10 C9 H9 106.7 . . ?
C11 C9 H9 106.7 . . ?
C4 C6 H6A 109.5 . . ?
C4 C6 H6B 109.5 . . ?
H6A C6 H6B 109.5 . . ?
C4 C6 H6C 109.5 . . ?
H6A C6 H6C 109.5 . . ?
H6B C6 H6C 109.5 . . ?
C25 C24 C26 110.2(3) . . ?
C25 C24 C19 110.32(19) . . ?
C26 C24 C19 113.41(19) . . ?
C25 C24 H24 107.5 . . ?
C26 C24 H24 107.5 . . ?
C19 C24 H24 107.5 . . ?
C22 C21 C20 119.89(19) . . ?
C22 C21 H21 120.1 . . ?
C20 C21 H21 120.1 . . ?
C9 C11 H11A 109.5 . . ?
C9 C11 H11B 109.5 . . ?
H11A C11 H11B 109.5 . . ?
C9 C11 H11C 109.5 . . ?
H11A C11 H11C 109.5 . . ?
H11B C11 H11C 109.5 . . ?
C2 C7 H7A 109.5 . . ?
C2 C7 H7B 109.5 . . ?
H7A C7 H7B 109.5 . . ?
C2 C7 H7C 109.5 . . ?
H7A C7 H7C 109.5 . . ?
H7B C7 H7C 109.5 . . ?
C4 C5 H5A 109.5 . . ?
C4 C5 H5B 109.5 . . ?
H5A C5 H5B 109.5 . . ?
C4 C5 H5C 109.5 . . ?
H5A C5 H5C 109.5 . . ?
H5B C5 H5C 109.5 . . ?
C3 C8 H8A 109.5 . . ?
C3 C8 H8B 109.5 . . ?
H8A C8 H8B 109.5 . . ?
C3 C8 H8C 109.5 . . ?
H8A C8 H8C 109.5 . . ?
H8B C8 H8C 109.5 . . ?
C27 C29 H29A 109.5 . . ?
C27 C29 H29B 109.5 . . ?
H29A C29 H29B 109.5 . . ?
C27 C29 H29C 109.5 . . ?
H29A C29 H29C 109.5 . . ?
H29B C29 H29C 109.5 . . ?
C27 C28 H28A 109.5 . . ?
C27 C28 H28B 109.5 . . ?
H28A C28 H28B 109.5 . . ?
C27 C28 H28C 109.5 . . ?
H28A C28 H28C 109.5 . . ?
H28B C28 H28C 109.5 . . ?
C9 C10 H10A 109.5 . . ?
C9 C10 H10B 109.5 . . ?
H10A C10 H10B 109.5 . . ?
C9 C10 H10C 109.5 . . ?
H10A C10 H10C 109.5 . . ?
H10B C10 H10C 109.5 . . ?
C24 C25 H25A 109.5 . . ?
C24 C25 H25B 109.5 . . ?
H25A C25 H25B 109.5 . . ?
C24 C25 H25C 109.5 . . ?
H25A C25 H25C 109.5 . . ?
H25B C25 H25C 109.5 . . ?
C24 C26 H26A 109.5 . . ?
C24 C26 H26B 109.5 . . ?
H26A C26 H26B 109.5 . . ?
C24 C26 H26C 109.5 . . ?
H26A C26 H26C 109.5 . . ?
H26B C26 H26C 109.5 . . ?

loop_
_geom_bond_atom_site_label_1
_geom_bond_atom_site_label_2
_geom_bond_distance
_geom_bond_site_symmetry_2
_geom_bond_publ_flag
In1 N4 2.1677(16) . ?
In1 N1 2.3196(16) . ?
N2 C1 1.357(2) . ?
N2 C2 1.404(2) . ?
N2 C4 1.477(2) . ?
N1 C1 1.347(2) . ?
N1 C12 1.411(2) . ?
N3 C1 1.364(2) . ?
N3 C3 1.409(2) . ?
N3 C9 1.485(2) . ?
N4 C17 1.376(2) . ?
N4 C18 1.420(2) . ?
C17 C16 1.404(3) . ?
C17 C12 1.424(3) . ?
C23 C22 1.393(3) . ?
C23 C18 1.412(3) . ?
C23 C27 1.519(3) . ?
C12 C13 1.389(3) . ?
C18 C19 1.406(3) . ?
C13 C14 1.392(3) . ?
C13 H13 0.9300 . ?
C20 C21 1.389(3) . ?
C20 C19 1.397(3) . ?
C20 H20 0.9300 . ?
C4 C5 1.514(3) . ?
C4 C6 1.523(3) . ?
C4 H4 0.9800 . ?
C2 C3 1.350(3) . ?
C2 C7 1.493(3) . ?
C16 C15 1.384(3) . ?
C16 H16 0.9300 . ?
C3 C8 1.493(3) . ?
C19 C24 1.518(3) . ?
C22 C21 1.382(3) . ?
C22 H22 0.9300 . ?
C15 C14 1.383(3) . ?
C15 H15 0.9300 . ?
C27 C28 1.510(4) . ?
C27 C29 1.520(3) . ?
C27 H27 0.9800 . ?
C14 H14 0.9300 . ?
C9 C10 1.520(3) . ?
C9 C11 1.523(3) . ?
C9 H9 0.9800 . ?
C6 H6A 0.9600 . ?
C6 H6B 0.9600 . ?
C6 H6C 0.9600 . ?
C24 C25 1.508(3) . ?
C24 C26 1.518(3) . ?
C24 H24 0.9800 . ?
C21 H21 0.9300 . ?
C11 H11A 0.9600 . ?
C11 H11B 0.9600 . ?
C11 H11C 0.9600 . ?
C7 H7A 0.9600 . ?
C7 H7B 0.9600 . ?
C7 H7C 0.9600 . ?
C5 H5A 0.9600 . ?
C5 H5B 0.9600 . ?
C5 H5C 0.9600 . ?
C8 H8A 0.9600 . ?
C8 H8B 0.9600 . ?
C8 H8C 0.9600 . ?
C29 H29A 0.9600 . ?
C29 H29B 0.9600 . ?
C29 H29C 0.9600 . ?
C28 H28A 0.9600 . ?
C28 H28B 0.9600 . ?
C28 H28C 0.9600 . ?
C10 H10A 0.9600 . ?
C10 H10B 0.9600 . ?
C10 H10C 0.9600 . ?
C25 H25A 0.9600 . ?
C25 H25B 0.9600 . ?
C25 H25C 0.9600 . ?
C26 H26A 0.9600 . ?
C26 H26B 0.9600 . ?
C26 H26C 0.9600 . ?

loop_
_geom_torsion_atom_site_label_1
_geom_torsion_atom_site_label_2
_geom_torsion_atom_site_label_3
_geom_torsion_atom_site_label_4
_geom_torsion
_geom_torsion_site_symmetry_1
_geom_torsion_site_symmetry_2
_geom_torsion_site_symmetry_3
_geom_torsion_site_symmetry_4
_geom_torsion_publ_flag
C18 N4 C17 C16 17.8(3) . . . . ?
In1 N4 C17 C16 -178.16(15) . . . . ?
C18 N4 C17 C12 -162.08(17) . . . . ?
In1 N4 C17 C12 1.9(2) . . . . ?
C1 N1 C12 C13 -24.1(3) . . . . ?
In1 N1 C12 C13 178.70(16) . . . . ?
C1 N1 C12 C17 157.70(17) . . . . ?
In1 N1 C12 C17 0.6(2) . . . . ?
N4 C17 C12 C13 -179.83(18) . . . . ?
C16 C17 C12 C13 0.3(3) . . . . ?
N4 C17 C12 N1 -1.6(3) . . . . ?
C16 C17 C12 N1 178.50(17) . . . . ?
C22 C23 C18 C19 -1.0(3) . . . . ?
C27 C23 C18 C19 177.76(18) . . . . ?
C22 C23 C18 N4 176.03(18) . . . . ?
C27 C23 C18 N4 -5.2(3) . . . . ?
C17 N4 C18 C19 -96.2(2) . . . . ?
In1 N4 C18 C19 99.90(19) . . . . ?
C17 N4 C18 C23 86.8(2) . . . . ?
In1 N4 C18 C23 -77.1(2) . . . . ?
N1 C12 C13 C14 -178.2(2) . . . . ?
C17 C12 C13 C14 -0.1(3) . . . . ?
C12 N1 C1 N2 129.6(2) . . . . ?
In1 N1 C1 N2 -75.4(2) . . . . ?
C12 N1 C1 N3 -56.5(3) . . . . ?
In1 N1 C1 N3 98.4(2) . . . . ?
C2 N2 C1 N1 173.98(18) . . . . ?
C4 N2 C1 N1 -9.0(3) . . . . ?
C2 N2 C1 N3 -1.0(2) . . . . ?
C4 N2 C1 N3 176.03(16) . . . . ?
C3 N3 C1 N1 -174.15(19) . . . . ?
C9 N3 C1 N1 -2.9(3) . . . . ?
C3 N3 C1 N2 0.5(2) . . . . ?
C9 N3 C1 N2 171.74(17) . . . . ?
C1 N2 C4 C5 106.3(2) . . . . ?
C2 N2 C4 C5 -77.3(3) . . . . ?
C1 N2 C4 C6 -126.6(2) . . . . ?
C2 N2 C4 C6 49.8(3) . . . . ?
C1 N2 C2 C3 1.1(2) . . . . ?
C4 N2 C2 C3 -175.65(18) . . . . ?
C1 N2 C2 C7 179.16(19) . . . . ?
C4 N2 C2 C7 2.4(3) . . . . ?
N4 C17 C16 C15 179.7(2) . . . . ?
C12 C17 C16 C15 -0.4(3) . . . . ?
N2 C2 C3 N3 -0.8(2) . . . . ?
C7 C2 C3 N3 -178.7(2) . . . . ?
N2 C2 C3 C8 176.3(2) . . . . ?
C7 C2 C3 C8 -1.7(4) . . . . ?
C1 N3 C3 C2 0.2(2) . . . . ?
C9 N3 C3 C2 -170.38(19) . . . . ?
C1 N3 C3 C8 -177.0(2) . . . . ?
C9 N3 C3 C8 12.5(3) . . . . ?
C21 C20 C19 C18 -0.3(3) . . . . ?
C21 C20 C19 C24 -179.59(19) . . . . ?
C23 C18 C19 C20 1.0(3) . . . . ?
N4 C18 C19 C20 -175.99(18) . . . . ?
C23 C18 C19 C24 -179.76(18) . . . . ?
N4 C18 C19 C24 3.3(3) . . . . ?
C18 C23 C22 C21 0.3(3) . . . . ?
C27 C23 C22 C21 -178.4(2) . . . . ?
C17 C16 C15 C14 0.3(4) . . . . ?
C22 C23 C27 C28 -52.3(3) . . . . ?
C18 C23 C27 C28 129.0(2) . . . . ?
C22 C23 C27 C29 73.5(3) . . . . ?
C18 C23 C27 C29 -105.2(2) . . . . ?
C16 C15 C14 C13 -0.2(4) . . . . ?
C12 C13 C14 C15 0.1(3) . . . . ?
C1 N3 C9 C10 -105.7(2) . . . . ?
C3 N3 C9 C10 63.8(3) . . . . ?
C1 N3 C9 C11 127.0(2) . . . . ?
C3 N3 C9 C11 -63.6(3) . . . . ?
C20 C19 C24 C25 78.8(3) . . . . ?
C18 C19 C24 C25 -100.4(2) . . . . ?
C20 C19 C24 C26 -45.4(3) . . . . ?
C18 C19 C24 C26 135.4(3) . . . . ?
C23 C22 C21 C20 0.3(3) . . . . ?
C19 C20 C21 C22 -0.3(3) . . . . ?
